data_7126354
loop_
_publ_author_name
'Guo, Tao'
'Wei, Xu-Ning'
'Zhang, Miao'
'Liu, Yu'
'Zhu, Li-Min'
'Zhao, Yun-Hui'

_publ_section_title
;
 Catalyst and additive-free oxidative dual C-H sulfenylation of
 imidazoheterocycles with elemental sulfur using DMSO as a solvent and an
 oxidant.
;
_journal_issue 43
_journal_name_full 'Chemical communications (Cambridge, England)'
_journal_page_first 5751
_journal_page_last 5754
_journal_paper_doi 10.1039/d0cc00043d
_journal_volume 56
_journal_year 2020
_chemical_formula_sum 'C20 H17 N3 S'
_chemical_formula_weight 331.42
_space_group_crystal_system orthorhombic
_space_group_IT_number 19
_space_group_name_Hall 'P 2ac 2ab'
_space_group_name_H-M_alt 'P 21 21 21'
_atom_sites_solution_hydrogens mixed
_audit_update_record
;
2019-10-17 deposited with the CCDC.	2020-04-07 downloaded from the CCDC.
;
_cell_angle_alpha 90
_cell_angle_beta 90
_cell_angle_gamma 90
_cell_formula_units_Z 4
_cell_length_a 8.0283(5)
_cell_length_b 10.5630(7)
_cell_length_c 19.1653(13)
_cell_measurement_reflns_used 9850
_cell_measurement_temperature 194.(2)
_cell_measurement_theta_max 72.4586
_cell_measurement_theta_min 2.3053
_cell_volume 1625.27(18)
_computing_cell_refinement 'SAINT V8.38A (Bruker AXS Inc., 2017)'
_computing_data_reduction 'SAINT V8.38A (Bruker AXS Inc., 2017)'
_computing_molecular_graphics 'shelXle (C.B. Huebschle, rev 924)'
_computing_structure_refinement 'SHELXL-2018/3 (Sheldrick, 2018)'
_computing_structure_solution 'SHELXT 2014/5 (Sheldrick, 2014)'
_diffrn_ambient_temperature 194.(2)
_diffrn_detector_area_resol_mean 7.3910
_diffrn_measured_fraction_theta_full 0.967
_diffrn_measured_fraction_theta_max 0.967
_diffrn_measurement_device_type 'd8 venture '
_diffrn_radiation_type 'cu k\a'
_diffrn_radiation_wavelength 1.54178
_diffrn_reflns_av_R_equivalents 0.0484
_diffrn_reflns_av_unetI/netI 0.0572
_diffrn_reflns_limit_h_max 9
_diffrn_reflns_limit_h_min -6
_diffrn_reflns_limit_k_max 13
_diffrn_reflns_limit_k_min -11
_diffrn_reflns_limit_l_max 23
_diffrn_reflns_limit_l_min -23
_diffrn_reflns_number 9361
_diffrn_reflns_theta_full 72.45
_diffrn_reflns_theta_max 72.45
_diffrn_reflns_theta_min 4.61
_exptl_absorpt_coefficient_mu 1.796
_exptl_absorpt_correction_T_max 0.81
_exptl_absorpt_correction_T_min 0.57
_exptl_absorpt_correction_type multi-scan
_exptl_absorpt_process_details
;
SADABS-2016/2 - Bruker AXS area detector scaling and absorption correction
;
_exptl_crystal_colour 'clear light yellow'
_exptl_crystal_density_diffrn 1.354
_exptl_crystal_density_method 'not measured'
_exptl_crystal_description plate
_exptl_crystal_F_000 696
_exptl_crystal_size_max 0.360
_exptl_crystal_size_mid 0.170
_exptl_crystal_size_min 0.120
_refine_diff_density_max 1.139
_refine_diff_density_min -0.543
_refine_ls_abs_structure_details
;

Flack x determined using 1025 quotients [(I+)-(I-)]/[(I+)+(I-)]
(Parsons, Flack and Wagner, Acta Cryst. B69 (2013) 249-259).
;
_refine_ls_abs_structure_Flack 0.414(19)
_refine_ls_extinction_method none
_refine_ls_goodness_of_fit_ref 1.093
_refine_ls_hydrogen_treatment mixed
_refine_ls_matrix_type full
_refine_ls_number_parameters 222
_refine_ls_number_reflns 2875
_refine_ls_number_restraints 1
_refine_ls_restrained_S_all 1.094
_refine_ls_R_factor_all 0.1179
_refine_ls_R_factor_gt 0.1178
_refine_ls_shift/su_max 0.000
_refine_ls_shift/su_mean 0.000
_refine_ls_structure_factor_coef Fsqd
_refine_ls_weighting_details 'w=1/[\s^2^(Fo^2^)+(0.1057P)^2^+11.9655P] where P=(Fo^2^+2Fc^2^)/3'
_refine_ls_weighting_scheme calc
_refine_ls_wR_factor_gt 0.2958
_refine_ls_wR_factor_ref 0.2959
_reflns_number_gt 2867
_reflns_number_total 2875
_reflns_threshold_expression 'I > 2\s(I)'
_cod_data_source_file d0cc00043d2.cif
_cod_data_source_block 20190515GT
_cod_depositor_comments
;
The following automatic conversions were performed:

data item '_exptl_absorpt_correction_type' value 'Multi-Scan' was
changed to 'multi-scan' in accordance with the
/home/data/users/saulius/crontab/automatic-downloads/rss-feeds/RSC/lib/dictionaries/cif_core.dic
dictionary named 'cif_core.dic' version 2.4.2 last updated on
2011-04-26.

Automatic conversion script
Id: cif_fix_values 7556 2019-12-06 15:28:31Z antanas 

 Adding full bibliography for 7126353--7126354.cif.
;
_cod_database_code 7126354

loop_
_space_group_symop_operation_xyz
'x, y, z'
'x+1/2, -y+1/2, -z'
'-x, y+1/2, -z+1/2'
'-x+1/2, -y, z+1/2'

loop_
_atom_site_type_symbol
_atom_site_label
_atom_site_fract_x
_atom_site_fract_y
_atom_site_fract_z
_atom_site_U_iso_or_equiv
_atom_site_adp_type
_atom_site_calc_flag
_atom_site_refinement_flags_adp
_atom_site_refinement_flags_occupancy
_atom_site_refinement_flags_posn
_atom_site_occupancy
_atom_site_disorder_assembly
_atom_site_disorder_group
S S1 0.4778(4) 0.0253(2) 0.29484(13) 0.0385(7) Uani d . . . 1 . .
N N1 0.7484(14) 0.3635(9) 0.5171(5) 0.041(2) Uani d . . . 1 . .
H H6 0.817(12) 0.325(10) 0.544(5) 0.01(2) Uiso d . . . 1 . .
N N2 0.6163(14) 0.1060(10) 0.1671(5) 0.042(2) Uani d . . . 1 . .
C C1 0.730(2) 0.4985(11) 0.5183(7) 0.049(3) Uani d . . . 1 . .
H H1 0.78903 0.535559 0.47853 0.074 Uiso calc U . R 1 . .
H H3 0.776015 0.532094 0.561831 0.074 Uiso calc U . R 1 . .
H H17 0.611214 0.52024 0.515312 0.074 Uiso calc U . R 1 . .
N N3 0.4145(16) 0.2271(10) 0.1197(5) 0.053(3) Uani d . . . 1 . .
C C2 0.6859(12) 0.2900(10) 0.4633(5) 0.030(2) Uani d . . . 1 . .
C C3 0.7131(14) 0.1588(10) 0.4634(5) 0.034(2) Uani d . . . 1 . .
H H16 0.775174 0.1224 0.500533 0.04 Uiso calc U . R 1 . .
C C4 0.6532(14) 0.0807(10) 0.4115(5) 0.031(2) Uani d . . . 1 . .
H H4 0.673965 -0.007769 0.412761 0.037 Uiso calc U . R 1 . .
C C5 0.5613(11) 0.1341(9) 0.3571(5) 0.0249(19) Uani d . . . 1 . .
C C6 0.4849(17) 0.1130(10) 0.2167(6) 0.046(3) Uani d . . . 1 . .
C C7 0.3712(14) 0.1864(10) 0.1822(5) 0.043(3) Uani d . . D 1 . .
C C8 0.2016(12) 0.2319(12) 0.2077(9) 0.055(4) Uani d . . D 1 . .
C C9 0.1397(19) 0.2004(11) 0.2762(8) 0.063(5) Uani d . . . 1 . .
H H7 0.202343 0.147708 0.306589 0.075 Uiso calc U . R 1 . .
C C10 -0.0186(14) 0.2504(11) 0.2974(7) 0.044(3) Uani d . . . 1 . .
H H10 -0.065107 0.230357 0.341598 0.053 Uiso calc U . R 1 . .
C C11 -0.1000(17) 0.3280(12) 0.2516(8) 0.054(4) Uani d . . . 1 . .
H H2 -0.203845 0.363584 0.265061 0.064 Uiso calc U . R 1 . .
C C12 0.7568(17) 0.0455(12) 0.1731(6) 0.045(3) Uani d . . . 1 . .
H H13 0.779752 -0.001503 0.214218 0.054 Uiso calc U . R 1 . .
C C13 0.8677(14) 0.0490(11) 0.1221(7) 0.041(3) Uani d . . . 1 . .
H H5 0.970472 0.005518 0.127376 0.05 Uiso calc U . R 1 . .
C C14 0.8351(16) 0.1183(11) 0.0582(6) 0.043(3) Uani d . . . 1 . .
H H12 0.913038 0.119599 0.020949 0.052 Uiso calc U . R 1 . .
C C15 0.684(3) 0.1828(12) 0.0541(7) 0.070(5) Uani d . . . 1 . .
H H11 0.655962 0.231222 0.014021 0.083 Uiso calc U . R 1 . .
C C16 0.5718(14) 0.1737(12) 0.1123(8) 0.045(3) Uani d . . . 1 . .
C C18 -0.040(2) 0.3555(13) 0.1891(8) 0.060(4) Uani d . . . 1 . .
H H9 -0.101106 0.40964 0.159113 0.072 Uiso calc U . R 1 . .
C C19 0.1000(19) 0.3107(13) 0.1682(7) 0.051(3) Uani d . . . 1 . .
H H8 0.136443 0.332774 0.122663 0.062 Uiso calc U . R 1 . .
C C20 0.5289(12) 0.2625(9) 0.3569(5) 0.0262(19) Uani d . . . 1 . .
H H15 0.463029 0.297897 0.320614 0.031 Uiso calc U . R 1 . .
C C21 0.5915(13) 0.3403(9) 0.4090(5) 0.030(2) Uani d . . . 1 . .
H H14 0.569698 0.428643 0.407681 0.036 Uiso calc U . R 1 . .

loop_
_atom_site_aniso_label
_atom_site_aniso_U_11
_atom_site_aniso_U_22
_atom_site_aniso_U_33
_atom_site_aniso_U_12
_atom_site_aniso_U_13
_atom_site_aniso_U_23
S1 0.0590(17) 0.0230(11) 0.0335(12) -0.0129(11) -0.0185(13) 0.0069(10)
N1 0.058(6) 0.026(5) 0.038(5) 0.003(5) -0.019(5) 0.000(4)
N2 0.046(6) 0.037(5) 0.044(6) -0.013(5) -0.003(5) -0.009(4)
C1 0.072(9) 0.035(7) 0.042(6) 0.007(6) -0.009(6) -0.005(5)
N3 0.079(8) 0.040(5) 0.040(5) -0.014(5) -0.023(5) 0.010(5)
C2 0.026(5) 0.037(6) 0.026(5) 0.003(4) -0.009(4) 0.003(4)
C3 0.047(6) 0.030(5) 0.024(5) -0.002(5) -0.012(4) 0.004(4)
C4 0.045(6) 0.025(5) 0.023(5) 0.005(5) -0.013(4) 0.008(4)
C5 0.017(4) 0.027(5) 0.031(5) -0.003(3) -0.004(4) 0.007(4)
C6 0.058(8) 0.033(5) 0.046(6) -0.004(6) -0.022(6) 0.008(5)
C7 0.071(8) 0.028(5) 0.031(5) -0.015(6) -0.025(5) 0.007(4)
C8 0.020(5) 0.050(7) 0.095(10) -0.019(5) 0.019(6) -0.049(8)
C9 0.076(10) 0.021(5) 0.091(11) 0.000(6) -0.067(9) 0.004(6)
C10 0.035(6) 0.048(6) 0.048(6) -0.011(5) 0.011(6) 0.002(5)
C11 0.046(7) 0.041(7) 0.074(9) 0.013(6) -0.031(7) -0.004(6)
C12 0.054(7) 0.043(7) 0.036(6) -0.017(6) 0.004(5) -0.009(5)
C13 0.028(5) 0.034(6) 0.062(7) -0.001(4) 0.001(5) -0.011(5)
C14 0.049(7) 0.039(6) 0.041(6) -0.024(5) 0.027(5) -0.017(5)
C15 0.133(15) 0.022(5) 0.053(8) -0.015(8) -0.046(9) 0.004(5)
C16 0.023(5) 0.040(6) 0.073(8) 0.002(5) -0.011(5) -0.028(6)
C18 0.076(10) 0.045(7) 0.058(8) -0.009(7) -0.022(8) 0.005(6)
C19 0.064(9) 0.046(7) 0.044(7) -0.024(7) -0.014(6) 0.008(6)
C20 0.027(5) 0.026(5) 0.026(4) 0.000(4) -0.005(4) 0.003(3)
C21 0.038(5) 0.025(5) 0.027(5) -0.002(4) -0.013(4) -0.002(4)

loop_
_atom_type_symbol
_atom_type_description
_atom_type_scat_dispersion_real
_atom_type_scat_dispersion_imag
_atom_type_scat_source
C C 0.0181 0.0091 'International Tables Vol C Tables 4.2.6.8 and 6.1.1.4'
H H 0.0000 0.0000 'International Tables Vol C Tables 4.2.6.8 and 6.1.1.4'
N N 0.0311 0.0180 'International Tables Vol C Tables 4.2.6.8 and 6.1.1.4'
S S 0.3331 0.5567 'International Tables Vol C Tables 4.2.6.8 and 6.1.1.4'

loop_
_geom_angle_atom_site_label_1
_geom_angle_atom_site_label_2
_geom_angle_atom_site_label_3
_geom_angle_site_symmetry_1
_geom_angle_site_symmetry_3
_geom_angle
_geom_angle_publ_flag
C6 S1 C5 . . 102.6(5) ?
C2 N1 C1 . . 122.1(10) ?
C2 N1 H6 . . 115.(7) ?
C1 N1 H6 . . 122.(7) ?
C12 N2 C16 . . 124.8(12) ?
C12 N2 C6 . . 127.6(11) ?
C16 N2 C6 . . 107.6(11) ?
N1 C1 H1 . . 109.5 ?
N1 C1 H3 . . 109.5 ?
H1 C1 H3 . . 109.5 ?
N1 C1 H17 . . 109.5 ?
H1 C1 H17 . . 109.5 ?
H3 C1 H17 . . 109.5 ?
C7 N3 C16 . . 101.6(11) ?
N1 C2 C21 . . 122.7(10) ?
N1 C2 C3 . . 119.8(9) ?
C21 C2 C3 . . 117.5(9) ?
C4 C3 C2 . . 122.4(9) ?
C4 C3 H16 . . 118.8 ?
C2 C3 H16 . . 118.8 ?
C3 C4 C5 . . 118.8(10) ?
C3 C4 H4 . . 120.6 ?
C5 C4 H4 . . 120.6 ?
C20 C5 C4 . . 120.0(9) ?
C20 C5 S1 . . 123.9(7) ?
C4 C5 S1 . . 115.9(8) ?
C7 C6 N2 . . 101.7(10) ?
C7 C6 S1 . . 133.4(11) ?
N2 C6 S1 . . 124.4(9) ?
N3 C7 C6 . . 116.6(12) ?
N3 C7 C8 . . 115.0(12) ?
C6 C7 C8 . . 128.4(12) ?
C19 C8 C9 . . 115.6(10) ?
C19 C8 C7 . . 122.6(14) ?
C9 C8 C7 . . 121.7(14) ?
C10 C9 C8 . . 118.5(11) ?
C10 C9 H7 . . 120.7 ?
C8 C9 H7 . . 120.7 ?
C11 C10 C9 . . 117.5(12) ?
C11 C10 H10 . . 121.2 ?
C9 C10 H10 . . 121.2 ?
C18 C11 C10 . . 122.4(14) ?
C18 C11 H2 . . 118.8 ?
C10 C11 H2 . . 118.8 ?
N2 C12 C13 . . 120.3(12) ?
N2 C12 H13 . . 119.8 ?
C13 C12 H13 . . 119.8 ?
C12 C13 C14 . . 121.1(11) ?
C12 C13 H5 . . 119.5 ?
C14 C13 H5 . . 119.5 ?
C15 C14 C13 . . 116.9(10) ?
C15 C14 H12 . . 121.6 ?
C13 C14 H12 . . 121.6 ?
C14 C15 C16 . . 118.0(11) ?
C14 C15 H11 . . 121.0 ?
C16 C15 H11 . . 121.0 ?
N2 C16 N3 . . 112.6(12) ?
N2 C16 C15 . . 118.9(12) ?
N3 C16 C15 . . 128.5(14) ?
C19 C18 C11 . . 121.5(14) ?
C19 C18 H9 . . 119.2 ?
C11 C18 H9 . . 119.2 ?
C18 C19 C8 . . 124.4(13) ?
C18 C19 H8 . . 117.8 ?
C8 C19 H8 . . 117.8 ?
C5 C20 C21 . . 120.7(9) ?
C5 C20 H15 . . 119.7 ?
C21 C20 H15 . . 119.7 ?
C20 C21 C2 . . 120.6(9) ?
C20 C21 H14 . . 119.7 ?
C2 C21 H14 . . 119.7 ?

loop_
_geom_bond_atom_site_label_1
_geom_bond_atom_site_label_2
_geom_bond_site_symmetry_2
_geom_bond_distance
_geom_bond_publ_flag
S1 C6 . 1.762(11) ?
S1 C5 . 1.788(10) ?
N1 C2 . 1.385(13) ?
N1 C1 . 1.434(15) ?
N1 H6 . 0.85(10) ?
N2 C12 . 1.301(17) ?
N2 C16 . 1.321(18) ?
N2 C6 . 1.421(17) ?
C1 H1 . 0.98 ?
C1 H3 . 0.98 ?
C1 H17 . 0.98 ?
N3 C7 . 1.320(15) ?
N3 C16 . 1.390(17) ?
C2 C21 . 1.392(13) ?
C2 C3 . 1.404(15) ?
C3 C4 . 1.378(15) ?
C3 H16 . 0.95 ?
C4 C5 . 1.396(13) ?
C4 H4 . 0.95 ?
C5 C20 . 1.380(13) ?
C6 C7 . 1.367(15) ?
C7 C8 . 1.525(11) ?
C8 C19 . 1.39(2) ?
C8 C9 . 1.44(2) ?
C9 C10 . 1.435(19) ?
C9 H7 . 0.95 ?
C10 C11 . 1.368(17) ?
C10 H10 . 0.95 ?
C11 C18 . 1.32(2) ?
C11 H2 . 0.95 ?
C12 C13 . 1.323(17) ?
C12 H13 . 0.95 ?
C13 C14 . 1.449(18) ?
C13 H5 . 0.95 ?
C14 C15 . 1.39(2) ?
C14 H12 . 0.95 ?
C15 C16 . 1.44(2) ?
C15 H11 . 0.95 ?
C18 C19 . 1.28(2) ?
C18 H9 . 0.95 ?
C19 H8 . 0.95 ?
C20 C21 . 1.389(12) ?
C20 H15 . 0.95 ?
C21 H14 . 0.95 ?

loop_
_geom_torsion_atom_site_label_1
_geom_torsion_atom_site_label_2
_geom_torsion_atom_site_label_3
_geom_torsion_atom_site_label_4
_geom_torsion_site_symmetry_1
_geom_torsion_site_symmetry_2
_geom_torsion_site_symmetry_3
_geom_torsion_site_symmetry_4
_geom_torsion
_geom_torsion_publ_flag
C1 N1 C2 C21 . . . . -4.2(19) ?
C1 N1 C2 C3 . . . . 177.6(12) ?
N1 C2 C3 C4 . . . . 179.6(11) ?
C21 C2 C3 C4 . . . . 1.4(17) ?
C2 C3 C4 C5 . . . . -0.3(18) ?
C3 C4 C5 C20 . . . . -1.5(16) ?
C3 C4 C5 S1 . . . . -176.4(9) ?
C6 S1 C5 C20 . . . . 38.4(10) ?
C6 S1 C5 C4 . . . . -146.8(9) ?
C12 N2 C6 C7 . . . . -179.2(11) ?
C16 N2 C6 C7 . . . . 1.2(12) ?
C12 N2 C6 S1 . . . . -6.8(16) ?
C16 N2 C6 S1 . . . . 173.5(8) ?
C5 S1 C6 C7 . . . . -94.8(12) ?
C5 S1 C6 N2 . . . . 95.6(10) ?
C16 N3 C7 C6 . . . . 0.7(13) ?
C16 N3 C7 C8 . . . . 178.6(8) ?
N2 C6 C7 N3 . . . . -1.2(13) ?
S1 C6 C7 N3 . . . . -172.5(9) ?
N2 C6 C7 C8 . . . . -178.8(10) ?
S1 C6 C7 C8 . . . . 10.0(19) ?
N3 C7 C8 C19 . . . . -0.2(15) ?
C6 C7 C8 C19 . . . . 177.5(12) ?
N3 C7 C8 C9 . . . . -177.1(10) ?
C6 C7 C8 C9 . . . . 0.5(17) ?
C19 C8 C9 C10 . . . . 0.6(15) ?
C7 C8 C9 C10 . . . . 177.8(9) ?
C8 C9 C10 C11 . . . . -1.5(16) ?
C9 C10 C11 C18 . . . . 1.4(19) ?
C16 N2 C12 C13 . . . . 0.1(18) ?
C6 N2 C12 C13 . . . . -179.5(11) ?
N2 C12 C13 C14 . . . . -1.0(17) ?
C12 C13 C14 C15 . . . . 1.5(16) ?
C13 C14 C15 C16 . . . . -1.2(16) ?
C12 N2 C16 N3 . . . . 179.4(10) ?
C6 N2 C16 N3 . . . . -0.9(12) ?
C12 N2 C16 C15 . . . . 0.1(17) ?
C6 N2 C16 C15 . . . . 179.8(10) ?
C7 N3 C16 N2 . . . . 0.2(12) ?
C7 N3 C16 C15 . . . . 179.4(12) ?
C14 C15 C16 N2 . . . . 0.5(16) ?
C14 C15 C16 N3 . . . . -178.7(10) ?
C10 C11 C18 C19 . . . . 0.(2) ?
C11 C18 C19 C8 . . . . -1.(2) ?
C9 C8 C19 C18 . . . . 0.5(18) ?
C7 C8 C19 C18 . . . . -176.6(12) ?
C4 C5 C20 C21 . . . . 2.2(15) ?
S1 C5 C20 C21 . . . . 176.7(8) ?
C5 C20 C21 C2 . . . . -1.1(16) ?
N1 C2 C21 C20 . . . . -178.8(10) ?
C3 C2 C21 C20 . . . . -0.7(16) ?
